data_4036710
loop_
_publ_author_name
'Nandi, Ganesh Chandra'
'Singh, Maya Shankar'

_publ_section_title
;
 p-TSA/Base-Promoted Propargylation/Cyclization of \b-Ketothioamides for
 the Regioselective Synthesis of Highly Substituted (Hydro)thiophenes.
;
_journal_issue 14
_journal_name_full 'The Journal of organic chemistry'
_journal_page_first 5824
_journal_page_last 5836
_journal_paper_doi 10.1021/acs.joc.6b00342
_journal_volume 81
_journal_year 2016
_chemical_formula_sum 'C32 H26 Cl N O2 S'
_chemical_formula_weight 524.05
_space_group_crystal_system triclinic
_space_group_IT_number 2
_space_group_name_Hall '-P 1'
_space_group_name_H-M_alt 'P -1'
_atom_sites_solution_hydrogens mixed
_audit_creation_method SHELXL-2013
_cell_angle_alpha 75.40(3)
_cell_angle_beta 81.66(4)
_cell_angle_gamma 88.80(4)
_cell_formula_units_Z 2
_cell_length_a 9.693(8)
_cell_length_b 11.824(10)
_cell_length_c 12.174(9)
_cell_measurement_reflns_used 2815
_cell_measurement_temperature 301(2)
_cell_measurement_theta_max 45.2
_cell_measurement_theta_min 2.6
_cell_volume 1335.8(19)
_computing_cell_refinement
;
CrystalClear-SM Expert 2.0 r14k (Rigaku, 2012)
;
_computing_data_collection
;
CrystalClear-SM Expert 2.0 r14k (Rigaku, 2012)
;
_computing_data_reduction
;
CrystalClear-SM Expert 2.0 r14k (Rigaku, 2012)
;
_computing_structure_refinement 'SHELXL-2013 (Sheldrick, 2013)'
_computing_structure_solution 'SHELXL-2013 (Sheldrick, 2013)'
_diffrn_ambient_temperature 301(2)
_diffrn_measured_fraction_theta_full 0.959
_diffrn_measured_fraction_theta_max 0.956
_diffrn_measurement_device_type
;
Rigaku Saturn724+ (4x4 bin mode)
;
_diffrn_measurement_method 'profile data from \w-scans'
_diffrn_radiation_type MoK\a
_diffrn_radiation_wavelength 0.71073
_diffrn_reflns_av_R_equivalents 0.1483
_diffrn_reflns_av_unetI/netI 0.2273
_diffrn_reflns_Laue_measured_fraction_full 0.959
_diffrn_reflns_Laue_measured_fraction_max 0.956
_diffrn_reflns_limit_h_max 11
_diffrn_reflns_limit_h_min -11
_diffrn_reflns_limit_k_max 14
_diffrn_reflns_limit_k_min -9
_diffrn_reflns_limit_l_max 14
_diffrn_reflns_limit_l_min -13
_diffrn_reflns_number 9952
_diffrn_reflns_point_group_measured_fraction_full 0.959
_diffrn_reflns_point_group_measured_fraction_max 0.956
_diffrn_reflns_theta_full 25.000
_diffrn_reflns_theta_max 25.499
_diffrn_reflns_theta_min 3.181
_exptl_absorpt_coefficient_mu 0.251
_exptl_absorpt_correction_T_max 1.00
_exptl_absorpt_correction_T_min 0.798
_exptl_absorpt_correction_type empirical
_exptl_absorpt_process_details 'Jacobson, unpublished results'
_exptl_crystal_colour Yellow
_exptl_crystal_density_diffrn 1.303
_exptl_crystal_description Block
_exptl_crystal_F_000 548
_exptl_crystal_size_max 0.400
_exptl_crystal_size_mid 0.300
_exptl_crystal_size_min 0.300
_refine_diff_density_max 0.323
_refine_diff_density_min -0.285
_refine_diff_density_rms 0.083
_refine_ls_extinction_method none
_refine_ls_goodness_of_fit_ref 0.684
_refine_ls_hydrogen_treatment mixed
_refine_ls_matrix_type full
_refine_ls_number_parameters 340
_refine_ls_number_reflns 4748
_refine_ls_number_restraints 0
_refine_ls_restrained_S_all 0.684
_refine_ls_R_factor_all 0.1498
_refine_ls_R_factor_gt 0.0749
_refine_ls_shift/su_max 0.003
_refine_ls_shift/su_mean 0.000
_refine_ls_structure_factor_coef Fsqd
_refine_ls_weighting_details 'w=1/[\s^2^(Fo^2^)+(0.0523P)^2^] where P=(Fo^2^+2Fc^2^)/3'
_refine_ls_weighting_scheme calc
_refine_ls_wR_factor_gt 0.1592
_refine_ls_wR_factor_ref 0.1835
_reflns_Friedel_coverage 0.000
_reflns_number_gt 1581
_reflns_number_total 4748
_reflns_threshold_expression 'I > 2\s(I)'
_cod_data_source_file jo6b00342_si_002.cif
_cod_data_source_block shelx
_cod_depositor_comments
;
The following automatic conversions were performed:

data item '_exptl_absorpt_correction_type' value 'Empirical' was
changed to 'empirical' in accordance with the
/home/saulius/struct/COD-crude-data/automatic-downloads/DataCite-retrospective/ACS/depositions/lib/dictionaries/cif_core.dic
dictionary named 'cif_core.dic' version 2.4.2 last updated on
2011-04-26.

Automatic conversion script
Id: cif_fix_values 6909 2019-04-08 15:41:33Z antanas 
;
_cod_original_cell_volume 1335.7(19)
_cod_database_code 4036710
_shelx_space_group_comment
;
The symmetry employed for this shelxl refinement is uniquely defined
by the following loop, which should always be used as a source of
symmetry information in preference to the above space-group names.
They are only intended as comments.
;
_shelx_estimated_absorpt_t_min 0.906
_shelx_estimated_absorpt_t_max 0.928
_shelxl_version_number 2013-4

loop_
_space_group_symop_operation_xyz
'x, y, z'
'-x, -y, -z'

loop_
_atom_site_label
_atom_site_type_symbol
_atom_site_fract_x
_atom_site_fract_y
_atom_site_fract_z
_atom_site_U_iso_or_equiv
_atom_site_adp_type
_atom_site_occupancy
_atom_site_site_symmetry_order
_atom_site_calc_flag
_atom_site_refinement_flags_posn
_atom_site_refinement_flags_adp
Cl20 Cl 0.59101(16) 0.75176(13) 1.46974(14) 0.0802(5) Uani 1 1 d . .
S1 S 0.26486(14) 0.47536(11) 0.94217(12) 0.0560(4) Uani 1 1 d . .
O29 O 0.1805(4) 0.5936(3) 0.7482(3) 0.0637(10) Uani 1 1 d . .
O36 O -0.2120(4) 0.9643(3) 0.4862(4) 0.0772(12) Uani 1 1 d . .
C27 C 0.1007(6) 0.6682(5) 0.9032(5) 0.0554(15) Uani 1 1 d . .
C2 C 0.2957(5) 0.4227(4) 1.0844(5) 0.0513(14) Uani 1 1 d . .
C3 C 0.2364(5) 0.4876(4) 1.1529(5) 0.0504(13) Uani 1 1 d . .
N4 N 0.1655(4) 0.5824(3) 1.0904(4) 0.0554(11) Uani 1 1 d . .
C5 C 0.1668(5) 0.5865(4) 0.9765(5) 0.0515(14) Uani 1 1 d . .
C6 C 0.3807(5) 0.3181(4) 1.1133(5) 0.0543(14) Uani 1 1 d . .
C7 C 0.3762(5) 0.2289(4) 1.0569(5) 0.0618(15) Uani 1 1 d . .
H7 H 0.3177 0.2351 1.0015 0.074 Uiso 1 1 calc R U
C8 C 0.4580(7) 0.1322(5) 1.0832(6) 0.0779(19) Uani 1 1 d . .
H8 H 0.4518 0.0736 1.0454 0.094 Uiso 1 1 calc R U
C9 C 0.5473(7) 0.1181(5) 1.1617(6) 0.0717(18) Uani 1 1 d . .
C10 C 0.5550(6) 0.2073(5) 1.2151(5) 0.0685(17) Uani 1 1 d . .
H10 H 0.6149 0.2012 1.2694 0.082 Uiso 1 1 calc R U
C11 C 0.4754(5) 0.3046(4) 1.1888(5) 0.0613(15) Uani 1 1 d . .
H11 H 0.4860 0.3646 1.2239 0.074 Uiso 1 1 calc R U
C12 C 0.6391(7) 0.0119(5) 1.1882(6) 0.109(3) Uani 1 1 d . .
H12A H 0.7347 0.0347 1.1598 0.163 Uiso 1 1 calc R U
H12B H 0.6118 -0.0457 1.1520 0.163 Uiso 1 1 calc R U
H12C H 0.6289 -0.0204 1.2697 0.163 Uiso 1 1 calc R U
C13 C 0.2250(5) 0.4669(4) 1.2796(4) 0.0507(13) Uani 1 1 d . .
H13A H 0.2466 0.3858 1.3113 0.061 Uiso 1 1 calc R U
H13B H 0.1288 0.4783 1.3095 0.061 Uiso 1 1 calc R U
C14 C 0.3172(5) 0.5430(4) 1.3230(5) 0.0490(13) Uani 1 1 d . .
C15 C 0.2872(5) 0.5490(4) 1.4365(5) 0.0524(14) Uani 1 1 d . .
H15 H 0.2097 0.5088 1.4828 0.063 Uiso 1 1 calc R U
C16 C 0.3705(6) 0.6136(4) 1.4816(5) 0.0615(15) Uani 1 1 d . .
H16 H 0.3503 0.6169 1.5578 0.074 Uiso 1 1 calc R U
C17 C 0.4824(6) 0.6721(4) 1.4125(5) 0.0522(14) Uani 1 1 d . .
C18 C 0.5156(5) 0.6659(4) 1.3025(5) 0.0625(16) Uani 1 1 d . .
H18 H 0.5954 0.7038 1.2578 0.075 Uiso 1 1 calc R U
C19 C 0.4306(6) 0.6031(4) 1.2567(5) 0.0619(15) Uani 1 1 d . .
H19 H 0.4511 0.6019 1.1800 0.074 Uiso 1 1 calc R U
C21 C 0.1065(6) 0.6769(4) 1.1375(4) 0.0506(13) Uani 1 1 d . .
C22 C -0.0201(6) 0.6674(5) 1.1994(5) 0.0600(15) Uani 1 1 d . .
H22 H -0.0712 0.5978 1.2168 0.072 Uiso 1 1 calc R U
C23 C -0.0749(6) 0.7630(5) 1.2379(5) 0.0762(18) Uani 1 1 d . .
H23 H -0.1617 0.7566 1.2832 0.091 Uiso 1 1 calc R U
C24 C -0.0010(7) 0.8661(5) 1.2090(6) 0.0798(19) Uani 1 1 d . .
H24 H -0.0379 0.9306 1.2330 0.096 Uiso 1 1 calc R U
C25 C 0.1260(7) 0.8732(5) 1.1455(6) 0.083(2) Uani 1 1 d . .
H25 H 0.1767 0.9430 1.1267 0.099 Uiso 1 1 calc R U
C26 C 0.1821(6) 0.7796(5) 1.1080(5) 0.0670(16) Uani 1 1 d . .
H26 H 0.2695 0.7858 1.0635 0.080 Uiso 1 1 calc R U
C28 C 0.1074(5) 0.6655(4) 0.7871(5) 0.0515(14) Uani 1 1 d . .
C30 C 0.0246(5) 0.7504(4) 0.7107(5) 0.0468(13) Uani 1 1 d . .
C31 C -0.0694(6) 0.8268(4) 0.7481(5) 0.0625(15) Uani 1 1 d . .
H31 H -0.0786 0.8297 0.8244 0.075 Uiso 1 1 calc R U
C32 C -0.1505(6) 0.8992(5) 0.6758(5) 0.0664(16) Uani 1 1 d . .
H32 H -0.2136 0.9491 0.7039 0.080 Uiso 1 1 calc R U
C33 C -0.1375(6) 0.8972(5) 0.5638(5) 0.0589(15) Uani 1 1 d . .
C34 C -0.0430(6) 0.8229(5) 0.5239(5) 0.0690(16) Uani 1 1 d . .
H34 H -0.0327 0.8220 0.4469 0.083 Uiso 1 1 calc R U
C35 C 0.0357(6) 0.7506(5) 0.5955(5) 0.0622(15) Uani 1 1 d . .
H35 H 0.0979 0.7006 0.5667 0.075 Uiso 1 1 calc R U
C37 C -0.3119(7) 1.0387(5) 0.5241(6) 0.100(2) Uani 1 1 d . .
H37A H -0.3612 1.0765 0.4623 0.150 Uiso 1 1 calc R U
H37B H -0.2663 1.0967 0.5496 0.150 Uiso 1 1 calc R U
H37C H -0.3764 0.9940 0.5865 0.150 Uiso 1 1 calc R U
H27 H 0.046(4) 0.720(3) 0.927(3) 0.029(11) Uiso 1 1 d . .

loop_
_atom_site_aniso_label
_atom_site_aniso_U_11
_atom_site_aniso_U_22
_atom_site_aniso_U_33
_atom_site_aniso_U_23
_atom_site_aniso_U_13
_atom_site_aniso_U_12
Cl20 0.0903(11) 0.0837(11) 0.0834(13) -0.0412(10) -0.0319(10) 0.0037(9)
S1 0.0698(9) 0.0577(8) 0.0457(10) -0.0208(7) -0.0129(7) 0.0114(7)
O29 0.084(3) 0.065(2) 0.044(3) -0.019(2) -0.012(2) 0.022(2)
O36 0.086(3) 0.079(3) 0.067(3) -0.009(2) -0.034(2) 0.011(2)
C27 0.067(4) 0.065(4) 0.039(4) -0.024(3) -0.007(3) 0.026(3)
C2 0.060(3) 0.049(3) 0.047(4) -0.012(3) -0.013(3) -0.001(3)
C3 0.058(3) 0.056(3) 0.039(4) -0.014(3) -0.009(3) -0.003(3)
N4 0.075(3) 0.051(3) 0.047(3) -0.019(2) -0.022(2) 0.016(2)
C5 0.055(3) 0.054(3) 0.050(4) -0.024(3) -0.004(3) 0.004(3)
C6 0.068(4) 0.046(3) 0.048(4) -0.008(3) -0.014(3) 0.007(3)
C7 0.071(4) 0.063(3) 0.059(4) -0.026(3) -0.019(3) 0.017(3)
C8 0.106(5) 0.057(4) 0.076(5) -0.028(4) -0.016(4) 0.022(4)
C9 0.088(5) 0.062(4) 0.054(4) -0.002(3) 0.000(4) 0.023(3)
C10 0.067(4) 0.068(4) 0.065(5) -0.005(4) -0.016(3) 0.006(3)
C11 0.066(4) 0.052(3) 0.066(4) -0.012(3) -0.018(3) 0.005(3)
C12 0.141(6) 0.093(5) 0.094(6) -0.026(4) -0.030(5) 0.064(5)
C13 0.061(3) 0.051(3) 0.039(4) -0.006(3) -0.011(3) 0.005(3)
C14 0.058(3) 0.043(3) 0.049(4) -0.015(3) -0.009(3) 0.011(3)
C15 0.053(3) 0.059(3) 0.044(4) -0.013(3) -0.004(3) 0.003(3)
C16 0.077(4) 0.071(4) 0.045(4) -0.025(3) -0.020(3) 0.013(3)
C17 0.061(3) 0.055(3) 0.047(4) -0.021(3) -0.015(3) 0.012(3)
C18 0.063(4) 0.071(4) 0.054(4) -0.023(3) 0.004(3) -0.008(3)
C19 0.074(4) 0.067(4) 0.053(4) -0.028(3) -0.014(3) 0.003(3)
C21 0.060(4) 0.059(3) 0.037(3) -0.017(3) -0.009(3) 0.010(3)
C22 0.063(4) 0.069(4) 0.054(4) -0.026(3) -0.008(3) 0.002(3)
C23 0.067(4) 0.098(5) 0.079(5) -0.050(4) -0.011(3) 0.015(4)
C24 0.098(5) 0.078(5) 0.073(5) -0.038(4) -0.011(4) 0.026(4)
C25 0.110(6) 0.061(4) 0.083(6) -0.030(4) -0.010(5) 0.002(4)
C26 0.080(4) 0.065(4) 0.056(4) -0.023(3) 0.002(3) 0.002(3)
C28 0.060(3) 0.051(3) 0.043(4) -0.014(3) -0.003(3) -0.002(3)
C30 0.052(3) 0.049(3) 0.042(3) -0.016(3) -0.006(3) -0.001(3)
C31 0.078(4) 0.066(4) 0.049(4) -0.019(3) -0.018(3) 0.011(3)
C32 0.080(4) 0.067(4) 0.058(4) -0.021(3) -0.025(3) 0.018(3)
C33 0.068(4) 0.060(4) 0.052(4) -0.011(3) -0.021(3) -0.005(3)
C34 0.093(5) 0.078(4) 0.042(4) -0.020(3) -0.023(3) 0.007(3)
C35 0.077(4) 0.076(4) 0.037(4) -0.019(3) -0.013(3) 0.007(3)
C37 0.093(5) 0.095(5) 0.100(7) 0.005(5) -0.035(5) 0.023(4)

loop_
_atom_type_symbol
_atom_type_description
_atom_type_scat_dispersion_real
_atom_type_scat_dispersion_imag
_atom_type_scat_source
C C 0.0033 0.0016 'International Tables Vol C Tables 4.2.6.8 and 6.1.1.4'
H H 0.0000 0.0000 'International Tables Vol C Tables 4.2.6.8 and 6.1.1.4'
N N 0.0061 0.0033 'International Tables Vol C Tables 4.2.6.8 and 6.1.1.4'
O O 0.0106 0.0060 'International Tables Vol C Tables 4.2.6.8 and 6.1.1.4'
S S 0.1246 0.1234 'International Tables Vol C Tables 4.2.6.8 and 6.1.1.4'
Cl Cl 0.1484 0.1585 'International Tables Vol C Tables 4.2.6.8 and 6.1.1.4'

loop_
_geom_angle_atom_site_label_1
_geom_angle_atom_site_label_2
_geom_angle_atom_site_label_3
_geom_angle
C5 S1 C2 91.4(3)
C33 O36 C37 118.2(5)
C5 C27 C28 120.6(5)
C3 C2 C6 128.6(5)
C3 C2 S1 112.7(4)
C6 C2 S1 118.7(4)
C2 C3 N4 110.6(5)
C2 C3 C13 129.8(5)
N4 C3 C13 119.3(4)
C5 N4 C3 115.5(4)
C5 N4 C21 120.6(4)
C3 N4 C21 123.5(4)
C27 C5 N4 124.4(5)
C27 C5 S1 125.9(4)
N4 C5 S1 109.7(4)
C11 C6 C7 115.9(5)
C11 C6 C2 123.4(5)
C7 C6 C2 120.6(5)
C8 C7 C6 120.1(5)
C9 C8 C7 123.1(6)
C8 C9 C10 116.9(5)
C8 C9 C12 122.6(6)
C10 C9 C12 120.5(6)
C11 C10 C9 120.6(6)
C10 C11 C6 123.2(5)
C3 C13 C14 116.3(4)
C19 C14 C15 118.4(5)
C19 C14 C13 122.9(5)
C15 C14 C13 118.6(5)
C16 C15 C14 121.1(5)
C17 C16 C15 118.5(5)
C18 C17 C16 121.6(5)
C18 C17 Cl20 119.4(5)
C16 C17 Cl20 118.9(4)
C17 C18 C19 119.8(5)
C14 C19 C18 120.5(5)
C22 C21 C26 121.4(5)
C22 C21 N4 121.6(5)
C26 C21 N4 116.9(5)
C21 C22 C23 119.3(5)
C24 C23 C22 120.0(6)
C25 C24 C23 119.2(6)
C24 C25 C26 121.5(6)
C21 C26 C25 118.6(6)
O29 C28 C27 120.9(5)
O29 C28 C30 119.6(5)
C27 C28 C30 119.5(5)
C31 C30 C35 116.6(5)
C31 C30 C28 124.0(5)
C35 C30 C28 119.3(5)
C30 C31 C32 122.3(6)
C33 C32 C31 119.8(5)
O36 C33 C32 124.4(6)
O36 C33 C34 116.5(6)
C32 C33 C34 119.2(6)
C35 C34 C33 121.0(6)
C34 C35 C30 121.2(5)

loop_
_geom_bond_atom_site_label_1
_geom_bond_atom_site_label_2
_geom_bond_distance
Cl20 C17 1.751(5)
S1 C5 1.707(5)
S1 C2 1.753(5)
O29 C28 1.237(5)
O36 C33 1.357(6)
O36 C37 1.401(6)
C27 C5 1.358(7)
C27 C28 1.414(7)
C2 C3 1.335(6)
C2 C6 1.468(6)
C3 N4 1.414(6)
C3 C13 1.488(6)
N4 C5 1.373(6)
N4 C21 1.450(6)
C6 C11 1.370(7)
C6 C7 1.400(6)
C7 C8 1.375(7)
C8 C9 1.359(8)
C9 C10 1.379(7)
C9 C12 1.517(7)
C10 C11 1.368(6)
C13 C14 1.516(6)
C14 C19 1.360(7)
C14 C15 1.390(7)
C15 C16 1.379(6)
C16 C17 1.355(7)
C17 C18 1.351(7)
C18 C19 1.382(7)
C21 C22 1.335(7)
C21 C26 1.372(6)
C22 C23 1.397(6)
C23 C24 1.368(7)
C24 C25 1.347(8)
C25 C26 1.373(6)
C28 C30 1.492(7)
C30 C31 1.381(6)
C30 C35 1.391(7)
C31 C32 1.385(7)
C32 C33 1.357(7)
C33 C34 1.378(7)
C34 C35 1.365(7)
